data_7221528
loop_
_publ_author_name
'Thangavelu, Sonia G.'
'Pope, Simon J. A.'
'Cahill, Christopher L.'

_publ_section_title
;
 Synthetic, structural, and luminescence study of uranyl coordination
 polymers containing chelating terpyridine and trispyridyltriazine ligands
;
_journal_issue 32
_journal_name_full CrystEngComm
_journal_page_first 6236
_journal_paper_doi 10.1039/C5CE00984G
_journal_volume 17
_journal_year 2015
_chemical_formula_moiety 'C46 H26 Br2 N6 O12 U2'
_chemical_formula_sum 'C46 H26 Br2 N6 O12 U2'
_chemical_formula_weight 1490.61
_space_group_crystal_system monoclinic
_space_group_IT_number 14
_space_group_name_Hall '-P 2yn'
_space_group_name_H-M_alt 'P 1 21/n 1'
_symmetry_cell_setting monoclinic
_symmetry_Int_Tables_number 14
_symmetry_space_group_name_Hall '-P 2yn'
_symmetry_space_group_name_H-M 'P 1 21/n 1'
_atom_sites_solution_hydrogens geom
_audit_creation_method SHELXL-2013
_audit_update_record
;
2015-05-14 deposited with the CCDC.
2015-07-13 downloaded from the CCDC.
;
_cell_angle_alpha 90
_cell_angle_beta 94.335(2)
_cell_angle_gamma 90
_cell_formula_units_Z 2
_cell_length_a 9.3226(9)
_cell_length_b 12.5095(12)
_cell_length_c 18.7848(18)
_cell_measurement_reflns_used 6157
_cell_measurement_temperature 298(2)
_cell_measurement_theta_max 30.22
_cell_measurement_theta_min 1.96
_cell_volume 2184.4(4)
_computing_cell_refinement 'SAINT, Bruker-AXS'
_computing_data_collection 'APEX, Bruker-AXS'
_computing_data_reduction 'SAINT, Bruker-AXS'
_computing_molecular_graphics 'SHELXL-2013 (Sheldrick, 2013)'
_computing_publication_material 'WINGX (Farrugia, 2013)'
_computing_structure_refinement 'SHELXL-2013 (Sheldrick, 2013)'
_computing_structure_solution 'SHELXS-2013 (Sheldrick, 2013)'
_diffrn_ambient_temperature 298(2)
_diffrn_measured_fraction_theta_full 1.000
_diffrn_measured_fraction_theta_max 0.948
_diffrn_measurement_device_type 'Bruker APEX CCD'
_diffrn_measurement_method 'omega and phi scans'
_diffrn_radiation_type MoK\a
_diffrn_radiation_wavelength 0.71073
_diffrn_reflns_av_R_equivalents 0.0340
_diffrn_reflns_av_unetI/netI 0.0240
_diffrn_reflns_Laue_measured_fraction_full 1.000
_diffrn_reflns_Laue_measured_fraction_max 0.948
_diffrn_reflns_limit_h_max 12
_diffrn_reflns_limit_h_min -11
_diffrn_reflns_limit_k_max 17
_diffrn_reflns_limit_k_min -17
_diffrn_reflns_limit_l_max 26
_diffrn_reflns_limit_l_min -26
_diffrn_reflns_number 40659
_diffrn_reflns_point_group_measured_fraction_full 1.000
_diffrn_reflns_point_group_measured_fraction_max 0.948
_diffrn_reflns_theta_full 25.000
_diffrn_reflns_theta_max 30.221
_diffrn_reflns_theta_min 1.958
_diffrn_source 'fine-focus sealed tube'
_diffrn_source_type 'Bruker APEX CCD'
_exptl_absorpt_coefficient_mu 9.307
_exptl_absorpt_correction_T_max 0.4013
_exptl_absorpt_correction_T_min 0.1803
_exptl_absorpt_correction_type multi-scan
_exptl_absorpt_process_details 'SADABS, G. Sheldrick (1999)'
_exptl_crystal_colour yellow
_exptl_crystal_density_diffrn 2.266
_exptl_crystal_density_method 'not measured'
_exptl_crystal_description block
_exptl_crystal_F_000 1388
_exptl_crystal_size_max 0.280
_exptl_crystal_size_mid 0.190
_exptl_crystal_size_min 0.120
_refine_diff_density_max 0.961
_refine_diff_density_min -1.050
_refine_diff_density_rms 0.123
_refine_ls_extinction_method none
_refine_ls_goodness_of_fit_ref 1.087
_refine_ls_hydrogen_treatment constr
_refine_ls_matrix_type full
_refine_ls_number_parameters 311
_refine_ls_number_reflns 6157
_refine_ls_number_restraints 0
_refine_ls_restrained_S_all 1.087
_refine_ls_R_factor_all 0.0269
_refine_ls_R_factor_gt 0.0202
_refine_ls_shift/su_max 0.002
_refine_ls_shift/su_mean 0.000
_refine_ls_structure_factor_coef Fsqd
_refine_ls_weighting_details 'w=1/[\s^2^(Fo^2^)+(0.0144P)^2^+3.4898P] where P=(Fo^2^+2Fc^2^)/3'
_refine_ls_weighting_scheme calc
_refine_ls_wR_factor_gt 0.0417
_refine_ls_wR_factor_ref 0.0436
_reflns_Friedel_coverage 0.000
_reflns_number_gt 5417
_reflns_number_total 6157
_reflns_threshold_expression 'I > 2\s(I)'
_cod_data_source_file c5ce00984g2.cif
_cod_data_source_block compound1
_cod_depositor_comments 'Adding full bibliography for 7221528--7221534.cif.'
_cod_original_sg_symbol_H-M 'P 21/n'
_cod_database_code 7221528
_shelx_space_group_comment
;
The symmetry employed for this shelxl refinement is uniquely defined
by the following loop, which should always be used as a source of
symmetry information in preference to the above space-group names.
They are only intended as comments.
;
_shelx_estimated_absorpt_t_min 0.180
_shelx_estimated_absorpt_t_max 0.401
_shelxl_version_number 2013-4

loop_
_space_group_symop_operation_xyz
'x, y, z'
'-x+1/2, y+1/2, -z+1/2'
'-x, -y, -z'
'x-1/2, -y-1/2, z-1/2'

loop_
_atom_site_label
_atom_site_type_symbol
_atom_site_fract_x
_atom_site_fract_y
_atom_site_fract_z
_atom_site_U_iso_or_equiv
_atom_site_adp_type
_atom_site_occupancy
_atom_site_site_symmetry_order
_atom_site_calc_flag
_atom_site_refinement_flags_posn
_atom_site_refinement_flags_adp
_atom_site_refinement_flags_occupancy
_atom_site_disorder_assembly
_atom_site_disorder_group
U1 U 0.34884(2) 0.86915(2) 0.40774(2) 0.01107(3) Uani 1 1 d . . . . .
O2 O 0.5225(2) 0.89220(15) 0.44939(10) 0.0168(4) Uani 1 1 d . . . . .
O5 O 0.6583(3) 0.7348(2) 0.29046(12) 0.0332(6) Uani 1 1 d . . . . .
C5 C 0.3646(3) 1.0961(2) 0.30236(14) 0.0182(5) Uani 1 1 d . . . . .
O1 O 0.1752(2) 0.85177(15) 0.36399(10) 0.0158(4) Uani 1 1 d . . . . .
O4 O 0.3289(2) 0.71852(15) 0.47380(10) 0.0171(4) Uani 1 1 d . . . . .
C22 C 0.2660(3) 0.3742(2) 0.57386(14) 0.0177(5) Uani 1 1 d . . . . .
H22 H 0.2142 0.3106 0.5739 0.021 Uiso 1 1 calc R U . . .
C20 C 0.6077(3) 0.6156(2) 0.38198(13) 0.0160(5) Uani 1 1 d . . . . .
C3 C 0.4962(3) 1.1330(3) 0.20063(16) 0.0262(7) Uani 1 1 d . . . . .
H3 H 0.5228 1.1789 0.1650 0.031 Uiso 1 1 calc R U . . .
C15 C 0.2718(3) 0.8742(2) 0.58542(14) 0.0203(6) Uani 1 1 d . . . . .
H15 H 0.3226 0.8104 0.5834 0.024 Uiso 1 1 calc R U . . .
N1 N 0.4148(2) 0.99494(18) 0.30660(12) 0.0155(4) Uani 1 1 d . . . . .
C12 C 0.1253(3) 1.0604(3) 0.59239(15) 0.0220(6) Uani 1 1 d . . . . .
H12 H 0.0752 1.1246 0.5936 0.026 Uiso 1 1 calc R U . . .
N3 N 0.2522(2) 0.93312(18) 0.52559(12) 0.0150(4) Uani 1 1 d . . . . .
C19 C 0.4684(3) 0.4792(2) 0.61541(15) 0.0192(6) Uani 1 1 d . . . . .
N2 N 0.2593(2) 1.06479(17) 0.41327(12) 0.0144(4) Uani 1 1 d . . . . .
O3 O 0.1069(2) 0.64912(17) 0.46449(12) 0.0231(4) Uani 1 1 d . . . . .
O6 O 0.4426(2) 0.74854(15) 0.33320(10) 0.0177(4) Uani 1 1 d . . . . .
C1 C 0.5050(3) 0.9631(2) 0.25805(14) 0.0192(6) Uani 1 1 d . . . . .
H1 H 0.5411 0.8938 0.2609 0.023 Uiso 1 1 calc R U . . .
C9 C 0.0862(3) 1.1836(2) 0.45856(16) 0.0212(6) Uani 1 1 d . . . . .
H9 H 0.0287 1.2023 0.4950 0.025 Uiso 1 1 calc R U . . .
C11 C 0.1818(3) 1.0267(2) 0.52960(14) 0.0159(5) Uani 1 1 d . . . . .
C10 C 0.1736(3) 1.0938(2) 0.46493(14) 0.0165(5) Uani 1 1 d . . . . .
C6 C 0.2621(3) 1.1274(2) 0.35502(15) 0.0181(5) Uani 1 1 d . . . . .
C14 C 0.2205(3) 0.9034(3) 0.64985(15) 0.0248(6) Uani 1 1 d . . . . .
H14 H 0.2369 0.8605 0.6901 0.030 Uiso 1 1 calc R U . . .
C16 C 0.2345(3) 0.6449(2) 0.48458(14) 0.0160(5) Uani 1 1 d . . . . .
C21 C 0.5690(3) 0.7059(2) 0.33079(15) 0.0203(6) Uani 1 1 d . . . . .
C4 C 0.4062(3) 1.1674(3) 0.25085(16) 0.0242(6) Uani 1 1 d . . . . .
H4 H 0.3735 1.2376 0.2503 0.029 Uiso 1 1 calc R U . . .
C17 C 0.2939(3) 0.5519(2) 0.52843(14) 0.0149(5) Uani 1 1 d . . . . .
C13 C 0.1444(3) 0.9975(3) 0.65288(15) 0.0255(7) Uani 1 1 d . . . . .
H13 H 0.1063 1.0184 0.6951 0.031 Uiso 1 1 calc R U . . .
C23 C 0.2166(3) 0.4572(2) 0.52997(14) 0.0166(5) Uani 1 1 d . . . . .
H23 H 0.1313 0.4495 0.5014 0.020 Uiso 1 1 calc R U . . .
C2 C 0.5461(3) 1.0291(3) 0.20420(15) 0.0229(6) Uani 1 1 d . . . . .
H2 H 0.6067 1.0039 0.1708 0.028 Uiso 1 1 calc R U . . .
C18 C 0.4222(3) 0.5623(2) 0.57086(15) 0.0194(6) Uani 1 1 d . . . . .
C7 C 0.1751(3) 1.2173(2) 0.34508(17) 0.0242(6) Uani 1 1 d . . . . .
H7 H 0.1772 1.2581 0.3038 0.029 Uiso 1 1 calc R U . . .
C8 C 0.0856(3) 1.2450(2) 0.39718(17) 0.0248(6) Uani 1 1 d . . . . .
H8 H 0.0256 1.3042 0.3912 0.030 Uiso 1 1 calc R U . . .
Br1A Br 0.63497(4) 0.50650(3) 0.67677(2) 0.02903(9) Uani 0.8920(7) 1 d . . P A 1
Br1B Br 0.5652(3) 0.6594(2) 0.59207(17) 0.02903(9) Uani 0.1080(7) 1 d . . P A 2

loop_
_atom_site_aniso_label
_atom_site_aniso_U_11
_atom_site_aniso_U_22
_atom_site_aniso_U_33
_atom_site_aniso_U_23
_atom_site_aniso_U_13
_atom_site_aniso_U_12
U1 0.01128(5) 0.01093(5) 0.01096(5) -0.00014(3) 0.00060(3) -0.00043(4)
O2 0.0151(9) 0.0176(10) 0.0174(9) 0.0026(7) 0.0004(7) -0.0013(7)
O5 0.0348(13) 0.0383(13) 0.0291(12) 0.0155(10) 0.0195(10) 0.0147(11)
C5 0.0195(14) 0.0188(13) 0.0154(12) 0.0040(10) -0.0039(10) -0.0001(11)
O1 0.0152(9) 0.0152(9) 0.0166(9) -0.0017(7) -0.0019(7) -0.0001(7)
O4 0.0197(10) 0.0139(9) 0.0179(9) 0.0031(7) 0.0022(7) -0.0017(8)
C22 0.0210(14) 0.0125(12) 0.0195(13) -0.0017(10) 0.0006(10) -0.0030(11)
C20 0.0181(13) 0.0186(13) 0.0116(11) -0.0006(10) 0.0042(9) 0.0061(10)
C3 0.0274(16) 0.0301(16) 0.0208(14) 0.0129(13) 0.0010(12) -0.0054(13)
C15 0.0211(14) 0.0224(14) 0.0173(13) -0.0006(11) 0.0006(10) -0.0056(12)
N1 0.0161(11) 0.0155(11) 0.0147(10) 0.0032(8) -0.0004(8) 0.0000(9)
C12 0.0147(14) 0.0279(15) 0.0241(14) -0.0092(12) 0.0055(11) -0.0032(11)
N3 0.0138(11) 0.0165(11) 0.0147(10) -0.0017(8) 0.0011(8) -0.0043(9)
C19 0.0149(13) 0.0231(14) 0.0194(13) -0.0014(11) 0.0002(10) -0.0003(11)
N2 0.0150(11) 0.0129(10) 0.0151(10) -0.0027(8) -0.0008(8) -0.0010(9)
O3 0.0162(10) 0.0227(11) 0.0305(11) 0.0065(9) 0.0014(8) 0.0013(8)
O6 0.0207(10) 0.0173(10) 0.0150(9) -0.0002(7) 0.0014(7) 0.0048(8)
C1 0.0211(14) 0.0205(14) 0.0162(13) 0.0010(11) 0.0023(11) -0.0014(11)
C9 0.0162(14) 0.0192(14) 0.0280(15) -0.0104(11) -0.0006(11) -0.0016(11)
C11 0.0114(12) 0.0182(13) 0.0179(13) -0.0048(10) 0.0006(10) -0.0043(10)
C10 0.0124(12) 0.0167(13) 0.0202(13) -0.0061(10) -0.0007(10) -0.0027(10)
C6 0.0191(13) 0.0156(13) 0.0190(13) 0.0004(10) -0.0022(10) -0.0003(11)
C14 0.0260(16) 0.0346(17) 0.0139(13) -0.0016(12) 0.0023(11) -0.0102(13)
C16 0.0186(13) 0.0139(12) 0.0161(12) -0.0007(10) 0.0043(10) 0.0003(10)
C21 0.0254(15) 0.0206(14) 0.0153(13) -0.0007(10) 0.0043(11) 0.0057(12)
C4 0.0294(17) 0.0203(14) 0.0224(14) 0.0063(12) -0.0019(12) 0.0001(12)
C17 0.0159(13) 0.0134(12) 0.0158(12) -0.0006(10) 0.0038(10) 0.0012(10)
C13 0.0233(16) 0.0365(18) 0.0174(14) -0.0077(12) 0.0072(11) -0.0089(13)
C23 0.0146(13) 0.0177(13) 0.0171(13) -0.0012(10) -0.0006(10) -0.0032(10)
C2 0.0239(15) 0.0301(16) 0.0151(13) 0.0037(11) 0.0034(11) -0.0028(13)
C18 0.0164(14) 0.0201(14) 0.0217(14) -0.0038(11) 0.0021(11) -0.0026(11)
C7 0.0269(16) 0.0181(14) 0.0270(15) 0.0017(12) -0.0026(12) 0.0029(12)
C8 0.0220(15) 0.0171(14) 0.0340(16) -0.0039(12) -0.0062(12) 0.0050(12)
Br1A 0.02489(18) 0.02018(17) 0.0390(2) 0.00627(14) -0.01711(14) -0.00371(13)
Br1B 0.02489(18) 0.02018(17) 0.0390(2) 0.00627(14) -0.01711(14) -0.00371(13)

loop_
_atom_type_symbol
_atom_type_description
_atom_type_scat_dispersion_real
_atom_type_scat_dispersion_imag
_atom_type_scat_source
C C 0.0033 0.0016 'International Tables Vol C Tables 4.2.6.8 and 6.1.1.4'
H H 0.0000 0.0000 'International Tables Vol C Tables 4.2.6.8 and 6.1.1.4'
N N 0.0061 0.0033 'International Tables Vol C Tables 4.2.6.8 and 6.1.1.4'
O O 0.0106 0.0060 'International Tables Vol C Tables 4.2.6.8 and 6.1.1.4'
Br Br -0.2901 2.4595 'International Tables Vol C Tables 4.2.6.8 and 6.1.1.4'
U U -9.6767 9.6646 'International Tables Vol C Tables 4.2.6.8 and 6.1.1.4'

loop_
_geom_angle_atom_site_label_1
_geom_angle_atom_site_label_2
_geom_angle_atom_site_label_3
_geom_angle
_geom_angle_site_symmetry_1
_geom_angle_site_symmetry_3
O2 U1 O1 177.38(9) . .
O2 U1 O4 90.21(8) . .
O1 U1 O4 92.40(8) . .
O2 U1 O6 89.94(8) . .
O1 U1 O6 90.76(8) . .
O4 U1 O6 80.64(7) . .
O2 U1 N1 88.00(8) . .
O1 U1 N1 89.63(8) . .
O4 U1 N1 160.61(7) . .
O6 U1 N1 80.05(7) . .
O2 U1 N3 86.39(8) . .
O1 U1 N3 94.01(8) . .
O4 U1 N3 74.94(7) . .
O6 U1 N3 155.28(7) . .
N1 U1 N3 124.16(7) . .
O2 U1 N2 96.62(8) . .
O1 U1 N2 81.29(8) . .
O4 U1 N2 136.20(7) . .
O6 U1 N2 142.23(7) . .
N1 U1 N2 63.15(7) . .
N3 U1 N2 62.48(7) . .
N1 C5 C4 121.9(3) . .
N1 C5 C6 116.6(2) . .
C4 C5 C6 121.5(3) . .
C16 O4 U1 139.20(18) . .
C23 C22 C20 121.0(3) . 3_666
C23 C22 H22 119.5 . .
C20 C22 H22 119.5 3_666 .
C19 C20 C22 118.0(2) 3_666 3_666
C19 C20 C21 124.4(3) 3_666 .
C22 C20 C21 117.5(3) 3_666 .
C4 C3 C2 118.8(3) . .
C4 C3 H3 120.6 . .
C2 C3 H3 120.6 . .
N3 C15 C14 123.5(3) . .
N3 C15 H15 118.2 . .
C14 C15 H15 118.2 . .
C1 N1 C5 117.9(2) . .
C1 N1 U1 120.98(18) . .
C5 N1 U1 121.02(18) . .
C13 C12 C11 119.3(3) . .
C13 C12 H12 120.3 . .
C11 C12 H12 120.3 . .
C15 N3 C11 117.8(2) . .
C15 N3 U1 120.86(18) . .
C11 N3 U1 121.38(17) . .
C18 C19 C20 121.9(3) . 3_666
C18 C19 Br1A 115.8(2) . .
C20 C19 Br1A 122.1(2) 3_666 .
C6 N2 C10 118.4(2) . .
C6 N2 U1 119.37(17) . .
C10 N2 U1 119.46(17) . .
C21 O6 U1 133.30(18) . .
N1 C1 C2 122.7(3) . .
N1 C1 H1 118.6 . .
C2 C1 H1 118.6 . .
C8 C9 C10 119.0(3) . .
C8 C9 H9 120.5 . .
C10 C9 H9 120.5 . .
N3 C11 C12 121.8(3) . .
N3 C11 C10 116.4(2) . .
C12 C11 C10 121.7(3) . .
N2 C10 C9 122.0(3) . .
N2 C10 C11 116.3(2) . .
C9 C10 C11 121.7(3) . .
N2 C6 C7 122.1(3) . .
N2 C6 C5 116.3(2) . .
C7 C6 C5 121.6(3) . .
C13 C14 C15 118.3(3) . .
C13 C14 H14 120.8 . .
C15 C14 H14 120.8 . .
O3 C16 O4 125.2(3) . .
O3 C16 C17 120.7(2) . .
O4 C16 C17 114.0(2) . .
O5 C21 O6 124.3(3) . .
O5 C21 C20 118.3(3) . .
O6 C21 C20 117.4(2) . .
C3 C4 C5 119.5(3) . .
C3 C4 H4 120.3 . .
C5 C4 H4 120.3 . .
C23 C17 C18 119.5(3) . .
C23 C17 C16 120.1(2) . .
C18 C17 C16 120.3(2) . .
C14 C13 C12 119.2(3) . .
C14 C13 H13 120.4 . .
C12 C13 H13 120.4 . .
C22 C23 C17 120.2(3) . .
C22 C23 H23 119.9 . .
C17 C23 H23 119.9 . .
C3 C2 C1 119.1(3) . .
C3 C2 H2 120.4 . .
C1 C2 H2 120.4 . .
C19 C18 C17 119.4(3) . .
C19 C18 Br1B 100.3(2) . .
C17 C18 Br1B 140.3(2) . .
C8 C7 C6 119.1(3) . .
C8 C7 H7 120.4 . .
C6 C7 H7 120.4 . .
C7 C8 C9 119.2(3) . .
C7 C8 H8 120.4 . .
C9 C8 H8 120.4 . .

loop_
_geom_bond_atom_site_label_1
_geom_bond_atom_site_label_2
_geom_bond_distance
_geom_bond_site_symmetry_2
U1 O2 1.7680(19) .
U1 O1 1.7727(19) .
U1 O4 2.2716(18) .
U1 O6 2.2771(19) .
U1 N1 2.577(2) .
U1 N3 2.580(2) .
U1 N2 2.591(2) .
O5 C21 1.222(3) .
C5 N1 1.349(4) .
C5 C4 1.392(4) .
C5 C6 1.480(4) .
O4 C16 1.300(3) .
C22 C23 1.383(4) .
C22 C20 1.394(4) 3_666
C22 H22 0.9300 .
C20 C19 1.385(4) 3_666
C20 C22 1.394(4) 3_666
C20 C21 1.509(4) .
C3 C4 1.378(4) .
C3 C2 1.380(4) .
C3 H3 0.9300 .
C15 N3 1.345(4) .
C15 C14 1.384(4) .
C15 H15 0.9300 .
N1 C1 1.347(3) .
C12 C13 1.383(4) .
C12 C11 1.393(4) .
C12 H12 0.9300 .
N3 C11 1.347(4) .
C19 C18 1.383(4) .
C19 C20 1.385(4) 3_666
C19 Br1A 1.894(3) .
N2 C6 1.348(3) .
N2 C10 1.352(3) .
O3 C16 1.222(3) .
O6 C21 1.297(3) .
C1 C2 1.382(4) .
C1 H1 0.9300 .
C9 C8 1.385(4) .
C9 C10 1.388(4) .
C9 H9 0.9300 .
C11 C10 1.474(4) .
C6 C7 1.390(4) .
C14 C13 1.378(5) .
C14 H14 0.9300 .
C16 C17 1.507(4) .
C4 H4 0.9300 .
C17 C23 1.388(4) .
C17 C18 1.393(4) .
C13 H13 0.9300 .
C23 H23 0.9300 .
C2 H2 0.9300 .
C18 Br1B 1.825(4) .
C7 C8 1.377(4) .
C7 H7 0.9300 .
C8 H8 0.9300 .

loop_
_geom_torsion_atom_site_label_1
_geom_torsion_atom_site_label_2
_geom_torsion_atom_site_label_3
_geom_torsion_atom_site_label_4
_geom_torsion
_geom_torsion_site_symmetry_1
C4 C5 N1 C1 -1.5(4) .
C6 C5 N1 C1 178.1(2) .
C4 C5 N1 U1 175.9(2) .
C6 C5 N1 U1 -4.6(3) .
C14 C15 N3 C11 1.7(4) .
C14 C15 N3 U1 -178.9(2) .
C5 N1 C1 C2 -0.8(4) .
U1 N1 C1 C2 -178.2(2) .
C15 N3 C11 C12 -2.7(4) .
U1 N3 C11 C12 177.9(2) .
C15 N3 C11 C10 174.7(2) .
U1 N3 C11 C10 -4.7(3) .
C13 C12 C11 N3 1.5(4) .
C13 C12 C11 C10 -175.7(3) .
C6 N2 C10 C9 2.0(4) .
U1 N2 C10 C9 -159.1(2) .
C6 N2 C10 C11 -176.0(2) .
U1 N2 C10 C11 22.9(3) .
C8 C9 C10 N2 0.5(4) .
C8 C9 C10 C11 178.4(3) .
N3 C11 C10 N2 -12.0(4) .
C12 C11 C10 N2 165.4(2) .
N3 C11 C10 C9 170.0(3) .
C12 C11 C10 C9 -12.6(4) .
C10 N2 C6 C7 -3.2(4) .
U1 N2 C6 C7 157.9(2) .
C10 N2 C6 C5 176.1(2) .
U1 N2 C6 C5 -22.8(3) .
N1 C5 C6 N2 18.0(4) .
C4 C5 C6 N2 -162.5(3) .
N1 C5 C6 C7 -162.8(3) .
C4 C5 C6 C7 16.8(4) .
N3 C15 C14 C13 0.4(4) .
U1 O4 C16 O3 -11.9(4) .
U1 O4 C16 C17 170.85(18) .
U1 O6 C21 O5 -100.5(3) .
U1 O6 C21 C20 78.7(3) .
C19 C20 C21 O5 -121.8(3) 3_666
C22 C20 C21 O5 53.7(4) 3_666
C19 C20 C21 O6 59.0(4) 3_666
C22 C20 C21 O6 -125.5(3) 3_666
C2 C3 C4 C5 -1.9(5) .
N1 C5 C4 C3 2.9(5) .
C6 C5 C4 C3 -176.7(3) .
O3 C16 C17 C23 18.0(4) .
O4 C16 C17 C23 -164.6(2) .
O3 C16 C17 C18 -158.2(3) .
O4 C16 C17 C18 19.1(4) .
C15 C14 C13 C12 -1.6(4) .
C11 C12 C13 C14 0.8(4) .
C20 C22 C23 C17 1.0(4) 3_666
C18 C17 C23 C22 0.6(4) .
C16 C17 C23 C22 -175.6(2) .
C4 C3 C2 C1 -0.3(5) .
N1 C1 C2 C3 1.7(5) .
C20 C19 C18 C17 1.5(4) 3_666
Br1A C19 C18 C17 -174.7(2) .
C20 C19 C18 Br1B -179.8(3) 3_666
Br1A C19 C18 Br1B 4.1(3) .
C23 C17 C18 C19 -1.9(4) .
C16 C17 C18 C19 174.4(2) .
C23 C17 C18 Br1B -179.9(3) .
C16 C17 C18 Br1B -3.7(5) .
N2 C6 C7 C8 1.7(4) .
C5 C6 C7 C8 -177.5(3) .
C6 C7 C8 C9 0.9(4) .
C10 C9 C8 C7 -2.0(4) .
